data_9011442
loop_
_publ_author_name
'Abdeen, A. M.'
'Will, G.'
'Schafer, W.'
'Kirfel, A.'
'Bargouth, M. O.'
'Recker, K.'
'Weiss, A.'

_publ_section_title
;
 X-ray and neutron diffraction study of alums
 II. The crystal structure of methylammonium aluminium alum
 III. The crystal structure of ammonium aluminium alum
 Sample: neutron data
;
_journal_issue 3-4
_journal_name_full 'Zeitschrift fur Kristallographie'
_journal_page_first 147
_journal_page_last 166
_journal_paper_doi 10.1524/zkri.1981.157.3-4.147
_journal_volume 157
_journal_year 1981
_chemical_formula_moiety '(NH3CH3) Al (SO4)2, 12(H2O)'
_chemical_formula_structural CH6AlNO8S2.12H2O
_chemical_formula_sum 'C H30 Al N O20 S2'
_chemical_name_common 'methylammonium aluminium alum'
_space_group_IT_number 205
_symmetry_space_group_name_Hall '-P 2ac 2ab 3'
_symmetry_space_group_name_H-M 'P a -3'
_cell_angle_alpha 90
_cell_angle_beta 90
_cell_angle_gamma 90
_cell_formula_units_Z 4
_cell_length_a 12.314
_cell_length_b 12.314
_cell_length_c 12.314
_cell_volume 1867.228
_database_code_amcsd 0010841
_diffrn_radiation_probe neutron
_cod_original_sg_symbol_H-M 'P a 3'
_cod_original_formula_sum 'N H30 C Al S2 Os8 O12'
_cod_database_code 9011442

loop_
_symmetry_equiv_pos_as_xyz
x,y,z
1/2+z,x,1/2-y
z,1/2-x,1/2+y
1/2-z,1/2+x,y
-z,-x,-y
1/2+y,1/2-z,-x
1/2-y,-z,1/2+x
-y,1/2+z,1/2-x
y,z,x
x,1/2-y,1/2+z
1/2-x,1/2+y,z
1/2+x,y,1/2-z
-x,-y,-z
1/2-z,-x,1/2+y
-z,1/2+x,1/2-y
1/2+z,1/2-x,-y
z,x,y
1/2-y,1/2+z,x
1/2+y,z,1/2-x
y,1/2-z,1/2+x
-y,-z,-x
-x,1/2+y,1/2-z
1/2+x,1/2-y,-z
1/2-x,-y,1/2+z

loop_
_atom_site_aniso_label
_atom_site_aniso_U_11
_atom_site_aniso_U_22
_atom_site_aniso_U_33
_atom_site_aniso_U_12
_atom_site_aniso_U_13
_atom_site_aniso_U_23
N 0.03380 0.03380 0.03380 0.00691 0.00691 0.00691
Hn 0.00922 0.09218 0.13443 0.00768 0.01229 0.01306
C 0.12445 0.12445 0.12445 -0.01152 -0.01152 -0.01152
Al 0.02305 0.02305 0.02305 0.00000 0.00000 0.00000
S 0.02381 0.02381 0.02381 -0.01152 -0.01152 -0.01152
Os1 0.06146 0.06146 0.06146 0.00461 0.00461 0.00461
Os2 0.04379 0.09065 0.03687 -0.01075 0.01306 -0.03918
Ow1 0.01690 0.03380 0.03226 -0.00230 0.00845 0.00154
Ow2 0.04071 0.04302 0.02689 -0.00154 -0.01460 -0.01306
H1 0.01075 0.03380 0.04840 -0.01383 -0.00691 -0.00077
H2 0.03995 0.03150 0.04532 0.01613 -0.01460 -0.00384
H3 0.05070 0.05685 0.04840 -0.00615 0.02228 0.01767
H4 0.06914 0.03457 0.04840 -0.00384 0.00999 0.00077

loop_
_atom_site_type_symbol
_atom_site_label
_atom_site_fract_x
_atom_site_fract_y
_atom_site_fract_z
_atom_site_occupancy
_atom_site_U_iso_or_equiv
_atom_site_attached_hydrogens
N N 0.51560 0.51560 0.51560 0.50000 0.03420 0
H Hn 0.08370 0.53630 0.02750 0.50000 0.07852 0
C C 0.45010 0.45010 0.45010 0.50000 0.12412 0
H Hc 0.38510 0.50720 0.41340 0.50000 0.16718 0
Al Al 0.00000 0.00000 0.00000 1.00000 0.02280 0
S S 0.30220 0.30220 0.30220 1.00000 0.02406 0
O Os1 0.23410 0.23410 0.23410 1.00000 0.06206 0
O Os2 0.69110 0.75300 0.09140 1.00000 0.05699 0
O Ow1 0.85210 0.98100 0.01850 1.00000 0.02786 0
O Ow2 0.04190 0.13730 0.29750 1.00000 0.03673 0
H H1 0.54230 0.20180 0.47280 1.00000 0.03166 0
H H2 0.41320 0.18460 0.45020 1.00000 0.03926 0
H H3 0.21430 0.49410 0.19440 1.00000 0.05193 0
H H4 0.21480 0.61030 0.16970 1.00000 0.05066 0

loop_
_cod_changelog_entry_id
_cod_changelog_entry_author
_cod_changelog_entry_date
_cod_changelog_entry_text
1
;cod-tools version 3.8.0
Id: cif_guess_AMCSD_atom_types 9581 2023-05-17 12:35:41Z saulius
;
2023-05-18T08:43:58+03:00
;Derived hydrogen counts
from atom names that follow the AMCSD naming convention
(Wat == water, O-H == hydroxyl).
;

loop_
_cod_related_entry_id
_cod_related_entry_database
_cod_related_entry_code
1 AMCSD 0010841
